data_7002538
loop_
_publ_author_name
'Lin, Ya-Chi'
'Yu, Kuo-Hsuan'
'Huang, Shou-Ling'
'Liu, Yi-Hung'
'Wang, Yu'
'Liu, Shiuh-Tzung'
'Chen, Jwu-Ting'

_publ_section_title
;
 Alternating ethylene-norbornene copolymerization catalyzed by cationic
 organopalladium complexes bearing hemilabile bidentate ligands of
 \a-amino-pyridines
;
_journal_issue 41
_journal_name_full 'Dalton Transactions'
_journal_page_first 9058
_journal_page_last 9067
_journal_paper_doi 10.1039/b912068h
_journal_year 2009
_chemical_formula_sum 'C13 H22 B F4 N3 Pd'
_chemical_formula_weight 413.55
_chemical_name_systematic
;
?
;
_space_group_IT_number 61
_symmetry_cell_setting orthorhombic
_symmetry_space_group_name_Hall '-P 2ac 2ab'
_symmetry_space_group_name_H-M 'P b c a'
_atom_sites_solution_hydrogens geom
_atom_sites_solution_primary direct
_atom_sites_solution_secondary difmap
_audit_creation_method SHELXL-97
_cell_angle_alpha 90.00
_cell_angle_beta 90.00
_cell_angle_gamma 90.00
_cell_formula_units_Z 8
_cell_length_a 11.3568(4)
_cell_length_b 13.8579(4)
_cell_length_c 21.9950(7)
_cell_measurement_reflns_used 14894
_cell_measurement_temperature 295(2)
_cell_measurement_theta_max 27.5
_cell_measurement_theta_min 1
_cell_volume 3461.60(19)
_computing_cell_refinement 'HKL Denzo & Scalepack (Otwinowski & Minor)'
_computing_data_collection 'COLLECT (Nonius BV)'
_computing_data_reduction 'HKL Denzo & Scalepack (Otwinowski & Minor)'
_computing_molecular_graphics SHELXTL
_computing_publication_material SHELXTL
_computing_structure_refinement 'SHELXL-97 (Sheldrick, 1997)'
_computing_structure_solution 'SHELXS-97 (Sheldrick, 1990)'
_diffrn_ambient_temperature 295(2)
_diffrn_measured_fraction_theta_full 0.997
_diffrn_measured_fraction_theta_max 0.997
_diffrn_measurement_device_type 'Nonius KappaCCD'
_diffrn_measurement_method CCD
_diffrn_radiation_monochromator graphite
_diffrn_radiation_source 'fine-focus sealed tube'
_diffrn_radiation_type MoK\a
_diffrn_radiation_wavelength 0.71073
_diffrn_reflns_av_R_equivalents 0.0631
_diffrn_reflns_av_sigmaI/netI 0.0470
_diffrn_reflns_limit_h_max 14
_diffrn_reflns_limit_h_min -14
_diffrn_reflns_limit_k_max 18
_diffrn_reflns_limit_k_min -17
_diffrn_reflns_limit_l_max 28
_diffrn_reflns_limit_l_min -28
_diffrn_reflns_number 19197
_diffrn_reflns_theta_full 27.49
_diffrn_reflns_theta_max 27.49
_diffrn_reflns_theta_min 1.85
_exptl_absorpt_coefficient_mu 1.108
_exptl_absorpt_correction_T_max 0.764
_exptl_absorpt_correction_T_min 0.641
_exptl_absorpt_correction_type multi-scan
_exptl_absorpt_process_details
;
multi-scan from symmetry-related measurements
Sortav (Blessing 1995)
;
_exptl_crystal_colour yellow
_exptl_crystal_density_diffrn 1.587
_exptl_crystal_density_method 'not measured'
_exptl_crystal_description plate
_exptl_crystal_F_000 1664
_exptl_crystal_size_max 0.30
_exptl_crystal_size_mid 0.25
_exptl_crystal_size_min 0.20
_refine_diff_density_max 1.069
_refine_diff_density_min -0.541
_refine_diff_density_rms 0.167
_refine_ls_extinction_coef 0.0131(10)
_refine_ls_extinction_expression Fc^*^=kFc[1+0.001xFc^2^\l^3^/sin(2\q)]^-1/4^
_refine_ls_extinction_method SHELXL
_refine_ls_goodness_of_fit_ref 1.060
_refine_ls_hydrogen_treatment mixed
_refine_ls_matrix_type full
_refine_ls_number_parameters 204
_refine_ls_number_reflns 3953
_refine_ls_number_restraints 0
_refine_ls_restrained_S_all 1.060
_refine_ls_R_factor_all 0.0929
_refine_ls_R_factor_gt 0.0514
_refine_ls_shift/su_max 0.001
_refine_ls_shift/su_mean 0.000
_refine_ls_structure_factor_coef Fsqd
_refine_ls_weighting_details 'calc w=1/[\s^2^(Fo^2^)+(0.0870P)^2^+1.8472P] where P=(Fo^2^+2Fc^2^)/3'
_refine_ls_weighting_scheme calc
_refine_ls_wR_factor_gt 0.1313
_refine_ls_wR_factor_ref 0.1631
_reflns_number_gt 2511
_reflns_number_total 3953
_reflns_threshold_expression >2sigma(I)
_cod_data_source_file b912068h.txt
_cod_data_source_block ic11369
_cod_depositor_comments
;
The following automatic conversions were performed:
'_symmetry_cell_setting' value 'Orthorhombic' changed to 'orthorhombic'
according to '/home/saulius/struct/CIF-dictionaries/cif_core.dic'
dictionary named 'cif_core.dic' version 2.4.1 from 2010-06-29.

Automatic conversion script
Id: cif_fix_enum 1527 2010-12-29 10:47:43Z saulius 
;
_cod_original_sg_symbol_H-M Pbca
_cod_database_code 7002538

loop_
_symmetry_equiv_pos_as_xyz
'x, y, z'
'-x+1/2, -y, z+1/2'
'-x, y+1/2, -z+1/2'
'x+1/2, -y+1/2, -z'
'-x, -y, -z'
'x-1/2, y, -z-1/2'
'x, -y-1/2, z-1/2'
'-x-1/2, y-1/2, z'

loop_
_atom_site_label
_atom_site_type_symbol
_atom_site_fract_x
_atom_site_fract_y
_atom_site_fract_z
_atom_site_U_iso_or_equiv
_atom_site_adp_type
_atom_site_occupancy
_atom_site_symmetry_multiplicity
_atom_site_calc_flag
_atom_site_refinement_flags
_atom_site_disorder_assembly
_atom_site_disorder_group
Pd1 Pd 0.54279(3) 0.17031(3) 0.725681(16) 0.0539(2) Uani 1 1 d . . .
N1 N 0.6872(4) 0.0764(3) 0.70966(18) 0.0564(10) Uani 1 1 d . . .
N2 N 0.5352(4) 0.1615(3) 0.6322(2) 0.0546(10) Uani 1 1 d . . .
N3 N 0.5563(4) 0.1774(3) 0.8168(2) 0.0622(12) Uani 1 1 d . . .
C1 C 0.4030(6) 0.2597(4) 0.7304(2) 0.0726(15) Uani 1 1 d . . .
H1A H 0.3876 0.2755 0.7722 0.109 Uiso 1 1 calc R . .
H1B H 0.3352 0.2285 0.7133 0.109 Uiso 1 1 calc R . .
H1C H 0.4195 0.3177 0.7081 0.109 Uiso 1 1 calc R . .
C2 C 0.7408(6) 0.0158(4) 0.7490(3) 0.0667(13) Uani 1 1 d . . .
H2A H 0.7151 0.0136 0.7891 0.080 Uiso 1 1 calc R . .
C3 C 0.8315(6) -0.0421(4) 0.7314(3) 0.0747(16) Uani 1 1 d . . .
H3A H 0.8659 -0.0842 0.7591 0.090 Uiso 1 1 calc R . .
C4 C 0.8719(5) -0.0382(4) 0.6727(3) 0.0736(15) Uani 1 1 d . . .
H4A H 0.9359 -0.0754 0.6607 0.088 Uiso 1 1 calc R . .
C5 C 0.8160(4) 0.0218(3) 0.6319(2) 0.0621(12) Uani 1 1 d . . .
H5A H 0.8407 0.0242 0.5916 0.074 Uiso 1 1 calc R . .
C6 C 0.7232(4) 0.0783(3) 0.6513(2) 0.0536(11) Uani 1 1 d . . .
C7 C 0.6582(4) 0.1461(4) 0.6096(2) 0.0562(12) Uani 1 1 d . . .
H7A H 0.6548 0.1176 0.5689 0.067 Uiso 1 1 calc R . .
C8 C 0.7215(5) 0.2422(4) 0.6059(3) 0.0699(14) Uani 1 1 d . . .
H8A H 0.6791 0.2846 0.5792 0.105 Uiso 1 1 calc R . .
H8B H 0.7996 0.2324 0.5905 0.105 Uiso 1 1 calc R . .
H8C H 0.7258 0.2704 0.6457 0.105 Uiso 1 1 calc R . .
C9 C 0.4458(4) 0.0909(4) 0.6082(2) 0.0634(13) Uani 1 1 d . . .
H9A H 0.3719 0.1031 0.6298 0.076 Uiso 1 1 calc R . .
C10 C 0.4225(6) 0.1093(5) 0.5410(3) 0.0800(16) Uani 1 1 d . . .
H10A H 0.3665 0.0631 0.5262 0.120 Uiso 1 1 calc R . .
H10B H 0.4948 0.1032 0.5187 0.120 Uiso 1 1 calc R . .
H10C H 0.3916 0.1733 0.5358 0.120 Uiso 1 1 calc R . .
C11 C 0.4805(5) -0.0121(4) 0.6211(3) 0.0749(15) Uani 1 1 d . . .
H11A H 0.4945 -0.0198 0.6639 0.112 Uiso 1 1 calc R . .
H11B H 0.5508 -0.0276 0.5990 0.112 Uiso 1 1 calc R . .
H11C H 0.4181 -0.0545 0.6087 0.112 Uiso 1 1 calc R . .
C12 C 0.5665(5) 0.1797(4) 0.8671(3) 0.0620(13) Uani 1 1 d . . .
C13 C 0.5767(6) 0.1825(5) 0.9331(3) 0.0814(17) Uani 1 1 d . . .
H13A H 0.5989 0.2463 0.9457 0.122 Uiso 1 1 calc R . .
H13B H 0.6355 0.1372 0.9460 0.122 Uiso 1 1 calc R . .
H13C H 0.5023 0.1659 0.9510 0.122 Uiso 1 1 calc R . .
B1 B 0.6516(6) -0.1017(5) 0.9344(3) 0.0722(17) Uani 1 1 d . . .
F1 F 0.5473(4) -0.1504(3) 0.9292(2) 0.1106(14) Uani 1 1 d . . .
F2 F 0.6653(4) -0.0324(3) 0.89329(19) 0.1194(14) Uani 1 1 d . . .
F3 F 0.6776(8) -0.0773(7) 0.9862(2) 0.254(5) Uani 1 1 d . . .
F4 F 0.7342(7) -0.1665(5) 0.9176(6) 0.268(6) Uani 1 1 d . . .
H2 H 0.519(4) 0.209(4) 0.621(2) 0.036(14) Uiso 1 1 d . . .

loop_
_atom_site_aniso_label
_atom_site_aniso_U_11
_atom_site_aniso_U_22
_atom_site_aniso_U_33
_atom_site_aniso_U_23
_atom_site_aniso_U_13
_atom_site_aniso_U_12
Pd1 0.0617(3) 0.0572(3) 0.0428(3) -0.00519(15) 0.00790(15) -0.00162(17)
N1 0.064(3) 0.057(2) 0.048(2) -0.0070(18) 0.0009(19) -0.0012(19)
N2 0.061(3) 0.057(3) 0.046(2) -0.002(2) 0.0020(18) 0.000(2)
N3 0.074(3) 0.068(3) 0.045(3) -0.0069(19) 0.0099(19) -0.002(2)
C1 0.073(4) 0.078(4) 0.066(3) -0.008(3) 0.016(3) 0.011(3)
C2 0.084(4) 0.061(3) 0.055(3) 0.000(3) -0.005(3) 0.002(3)
C3 0.085(4) 0.060(3) 0.079(4) 0.000(3) -0.025(3) 0.008(3)
C4 0.066(3) 0.064(3) 0.090(4) -0.016(3) -0.007(3) 0.006(3)
C5 0.062(3) 0.058(3) 0.066(3) -0.006(2) 0.013(2) 0.001(2)
C6 0.058(3) 0.053(2) 0.050(3) -0.008(2) 0.005(2) -0.004(2)
C7 0.057(3) 0.062(3) 0.049(3) -0.002(2) 0.008(2) -0.001(2)
C8 0.067(3) 0.066(3) 0.076(4) 0.013(3) 0.008(3) -0.003(3)
C9 0.057(3) 0.081(4) 0.052(3) -0.010(2) -0.001(2) -0.008(3)
C10 0.093(4) 0.082(4) 0.065(3) -0.011(3) -0.015(3) -0.002(3)
C11 0.084(4) 0.068(3) 0.073(4) 0.001(3) -0.001(3) -0.018(3)
C12 0.065(3) 0.070(3) 0.051(3) -0.010(2) 0.011(2) -0.002(2)
C13 0.095(4) 0.097(5) 0.052(3) -0.006(3) 0.004(3) -0.002(4)
B1 0.074(4) 0.078(4) 0.064(4) 0.009(3) -0.012(3) -0.004(4)
F1 0.104(3) 0.119(3) 0.108(3) 0.009(3) -0.010(2) -0.036(2)
F2 0.132(3) 0.117(3) 0.109(3) 0.044(3) 0.002(3) -0.017(3)
F3 0.316(10) 0.377(12) 0.071(3) 0.027(5) -0.050(4) -0.212(9)
F4 0.136(5) 0.168(7) 0.50(2) 0.046(7) 0.053(8) 0.051(5)

loop_
_atom_type_symbol
_atom_type_description
_atom_type_scat_dispersion_real
_atom_type_scat_dispersion_imag
_atom_type_scat_source
C C 0.0033 0.0016 'International Tables Vol C Tables 4.2.6.8 and 6.1.1.4'
H H 0.0000 0.0000 'International Tables Vol C Tables 4.2.6.8 and 6.1.1.4'
B B 0.0013 0.0007 'International Tables Vol C Tables 4.2.6.8 and 6.1.1.4'
N N 0.0061 0.0033 'International Tables Vol C Tables 4.2.6.8 and 6.1.1.4'
F F 0.0171 0.0103 'International Tables Vol C Tables 4.2.6.8 and 6.1.1.4'
Pd Pd -0.9988 1.0072 'International Tables Vol C Tables 4.2.6.8 and 6.1.1.4'

loop_
_geom_angle_atom_site_label_1
_geom_angle_atom_site_label_2
_geom_angle_atom_site_label_3
_geom_angle
_geom_angle_site_symmetry_1
_geom_angle_site_symmetry_3
_geom_angle_publ_flag
N3 Pd1 C1 88.75(19) . . ?
N3 Pd1 N2 177.96(17) . . ?
C1 Pd1 N2 93.2(2) . . ?
N3 Pd1 N1 97.85(16) . . ?
C1 Pd1 N1 173.40(18) . . ?
N2 Pd1 N1 80.24(17) . . ?
C6 N1 C2 119.0(4) . . ?
C6 N1 Pd1 112.4(3) . . ?
C2 N1 Pd1 128.5(4) . . ?
C7 N2 C9 114.8(4) . . ?
C7 N2 Pd1 107.5(3) . . ?
C9 N2 Pd1 114.7(3) . . ?
C7 N2 H2 105(4) . . ?
C9 N2 H2 107(4) . . ?
Pd1 N2 H2 107(4) . . ?
C12 N3 Pd1 178.0(5) . . ?
Pd1 C1 H1A 109.5 . . ?
Pd1 C1 H1B 109.5 . . ?
H1A C1 H1B 109.5 . . ?
Pd1 C1 H1C 109.5 . . ?
H1A C1 H1C 109.5 . . ?
H1B C1 H1C 109.5 . . ?
N1 C2 C3 121.7(5) . . ?
N1 C2 H2A 119.2 . . ?
C3 C2 H2A 119.2 . . ?
C2 C3 C4 119.8(5) . . ?
C2 C3 H3A 120.1 . . ?
C4 C3 H3A 120.1 . . ?
C3 C4 C5 118.9(5) . . ?
C3 C4 H4A 120.6 . . ?
C5 C4 H4A 120.6 . . ?
C4 C5 C6 119.5(5) . . ?
C4 C5 H5A 120.2 . . ?
C6 C5 H5A 120.2 . . ?
N1 C6 C5 121.0(5) . . ?
N1 C6 C7 116.3(4) . . ?
C5 C6 C7 122.7(4) . . ?
N2 C7 C6 110.1(4) . . ?
N2 C7 C8 109.5(4) . . ?
C6 C7 C8 110.4(4) . . ?
N2 C7 H7A 108.9 . . ?
C6 C7 H7A 108.9 . . ?
C8 C7 H7A 108.9 . . ?
C7 C8 H8A 109.5 . . ?
C7 C8 H8B 109.5 . . ?
H8A C8 H8B 109.5 . . ?
C7 C8 H8C 109.5 . . ?
H8A C8 H8C 109.5 . . ?
H8B C8 H8C 109.5 . . ?
N2 C9 C11 111.9(4) . . ?
N2 C9 C10 110.4(5) . . ?
C11 C9 C10 112.8(5) . . ?
N2 C9 H9A 107.1 . . ?
C11 C9 H9A 107.1 . . ?
C10 C9 H9A 107.1 . . ?
C9 C10 H10A 109.5 . . ?
C9 C10 H10B 109.5 . . ?
H10A C10 H10B 109.5 . . ?
C9 C10 H10C 109.5 . . ?
H10A C10 H10C 109.5 . . ?
H10B C10 H10C 109.5 . . ?
C9 C11 H11A 109.5 . . ?
C9 C11 H11B 109.5 . . ?
H11A C11 H11B 109.5 . . ?
C9 C11 H11C 109.5 . . ?
H11A C11 H11C 109.5 . . ?
H11B C11 H11C 109.5 . . ?
N3 C12 C13 178.5(6) . . ?
C12 C13 H13A 109.5 . . ?
C12 C13 H13B 109.5 . . ?
H13A C13 H13B 109.5 . . ?
C12 C13 H13C 109.5 . . ?
H13A C13 H13C 109.5 . . ?
H13B C13 H13C 109.5 . . ?
F3 B1 F2 113.9(7) . . ?
F3 B1 F4 105.7(8) . . ?
F2 B1 F4 102.3(7) . . ?
F3 B1 F1 115.1(7) . . ?
F2 B1 F1 113.6(5) . . ?
F4 B1 F1 104.5(6) . . ?

loop_
_geom_bond_atom_site_label_1
_geom_bond_atom_site_label_2
_geom_bond_distance
_geom_bond_site_symmetry_2
_geom_bond_publ_flag
Pd1 N3 2.013(5) . ?
Pd1 C1 2.017(6) . ?
Pd1 N2 2.061(5) . ?
Pd1 N1 2.123(4) . ?
N1 C6 1.348(6) . ?
N1 C2 1.351(7) . ?
N2 C7 1.498(6) . ?
N2 C9 1.506(6) . ?
N2 H2 0.73(5) . ?
N3 C12 1.112(7) . ?
C1 H1A 0.9600 . ?
C1 H1B 0.9600 . ?
C1 H1C 0.9600 . ?
C2 C3 1.362(9) . ?
C2 H2A 0.9300 . ?
C3 C4 1.370(8) . ?
C3 H3A 0.9300 . ?
C4 C5 1.379(8) . ?
C4 H4A 0.9300 . ?
C5 C6 1.380(6) . ?
C5 H5A 0.9300 . ?
C6 C7 1.506(7) . ?
C7 C8 1.515(7) . ?
C7 H7A 0.9800 . ?
C8 H8A 0.9600 . ?
C8 H8B 0.9600 . ?
C8 H8C 0.9600 . ?
C9 C11 1.508(8) . ?
C9 C10 1.522(8) . ?
C9 H9A 0.9800 . ?
C10 H10A 0.9600 . ?
C10 H10B 0.9600 . ?
C10 H10C 0.9600 . ?
C11 H11A 0.9600 . ?
C11 H11B 0.9600 . ?
C11 H11C 0.9600 . ?
C12 C13 1.457(8) . ?
C13 H13A 0.9600 . ?
C13 H13B 0.9600 . ?
C13 H13C 0.9600 . ?
B1 F3 1.223(8) . ?
B1 F2 1.328(7) . ?
B1 F4 1.351(10) . ?
B1 F1 1.368(8) . ?
